data_4329327
loop_
_publ_author_name
'Xiaowei Ma'
'Banghao Chen'
'Susan E. Latturner'

_publ_contact_author_address
;
 Department of Chemistry and Biochemistry
 Florida State University
 Tallahassee, FL  32306
;
_publ_contact_author_email latturne@chem.fsu.edu
_publ_contact_author_fax 8506448281
_publ_contact_author_name 'Prof. Susan E. Latturner'
_publ_contact_author_phone 8506444047
_publ_section_title
;
 Synthesis and Properties of New Multinary Silicides R5Mg5Fe4AlxSi18-x (R
 = Gd, Dy, Y, x~ 12) Grown in Mg/Al Flux
;
_journal_name_full 'Inorganic Chemistry'
_journal_page_first 6089
_journal_page_last 6095
_journal_paper_doi 10.1021/ic202735b
_journal_volume 51
_journal_year 2012
_chemical_formula_sum 'Al12 Fe4 Gd5 Mg5 Si6'
_chemical_formula_weight 1623.50
_chemical_name_systematic
; 
 ? 
;
_space_group_IT_number 123
_symmetry_cell_setting tetragonal
_symmetry_space_group_name_Hall '-P 4 2'
_symmetry_space_group_name_H-M 'P 4/m m m'
_atom_sites_solution_hydrogens none
_atom_sites_solution_primary direct
_atom_sites_solution_secondary difmap
_audit_creation_method SHELXL-97
_cell_angle_alpha 90.00
_cell_angle_beta 90.00
_cell_angle_gamma 90.00
_cell_formula_units_Z 1
_cell_length_a 11.707(4)
_cell_length_b 11.707(4)
_cell_length_c 4.0871(15)
_cell_measurement_temperature 296(2)
_cell_volume 560.2(3)
_computing_cell_refinement 'Saint (Bruker, 2008)'
_computing_data_collection 'APEX2 (Bruker, 2008)'
_computing_data_reduction 'Saint (Bruker, 2008)'
_computing_structure_refinement 'SHELXL-97 (Sheldrick, 2008)'
_computing_structure_solution 'SHELXS-97 (Sheldrick, 2008)'
_diffrn_ambient_temperature 296(2)
_diffrn_measured_fraction_theta_full 0.983
_diffrn_measured_fraction_theta_max 0.983
_diffrn_measurement_device_type 'Bruker APEX-II CCD area-detector'
_diffrn_radiation_monochromator graphite
_diffrn_radiation_source 'fine-focus sealed tube'
_diffrn_radiation_type MoK\a
_diffrn_radiation_wavelength 0.71073
_diffrn_reflns_av_R_equivalents 0.0292
_diffrn_reflns_av_sigmaI/netI 0.0135
_diffrn_reflns_limit_h_max 15
_diffrn_reflns_limit_h_min -15
_diffrn_reflns_limit_k_max 15
_diffrn_reflns_limit_k_min -14
_diffrn_reflns_limit_l_max 5
_diffrn_reflns_limit_l_min -5
_diffrn_reflns_number 6313
_diffrn_reflns_theta_full 28.13
_diffrn_reflns_theta_max 28.13
_diffrn_reflns_theta_min 1.74
_exptl_absorpt_coefficient_mu 18.012
_exptl_absorpt_correction_T_max 0.835
_exptl_absorpt_correction_T_min 0.656
_exptl_absorpt_correction_type multi-scan
_exptl_absorpt_process_details 'SADABS (Bruker, 2008)'
_exptl_crystal_colour silver
_exptl_crystal_density_diffrn 4.813
_exptl_crystal_description rod
_exptl_crystal_F_000 724
_exptl_crystal_size_max 0.03
_exptl_crystal_size_mid 0.02
_exptl_crystal_size_min 0.01
_refine_diff_density_max 0.643
_refine_diff_density_min -0.756
_refine_diff_density_rms 0.204
_refine_ls_extinction_coef 0.00166(16)
_refine_ls_extinction_expression Fc^*^=kFc[1+0.001xFc^2^\l^3^/sin(2\q)]^-1/4^
_refine_ls_extinction_method SHELXL
_refine_ls_goodness_of_fit_ref 1.208
_refine_ls_hydrogen_treatment none
_refine_ls_matrix_type full
_refine_ls_number_parameters 35
_refine_ls_number_reflns 450
_refine_ls_number_restraints 0
_refine_ls_restrained_S_all 1.208
_refine_ls_R_factor_all 0.0148
_refine_ls_R_factor_gt 0.0138
_refine_ls_shift/su_max 0.001
_refine_ls_shift/su_mean 0.000
_refine_ls_structure_factor_coef Fsqd
_refine_ls_weighting_details 'calc w=1/[\s^2^(Fo^2^)+(0.0124P)^2^+1.4409P] where P=(Fo^2^+2Fc^2^)/3'
_refine_ls_weighting_scheme calc
_refine_ls_wR_factor_gt 0.0333
_refine_ls_wR_factor_ref 0.0335
_reflns_number_gt 435
_reflns_number_total 450
_reflns_threshold_expression >2sigma(I)
_cod_data_source_file ic202735b_si_002_2.cif
_cod_data_source_block Gd
_cod_original_cell_volume 560.2(4)
_cod_database_code 4329327

loop_
_symmetry_equiv_pos_as_xyz
'x, y, z'
'-x, -y, z'
'-y, x, z'
'y, -x, z'
'-x, y, -z'
'x, -y, -z'
'y, x, -z'
'-y, -x, -z'
'-x, -y, -z'
'x, y, -z'
'y, -x, -z'
'-y, x, -z'
'x, -y, z'
'-x, y, z'
'-y, -x, z'
'y, x, z'

loop_
_atom_site_label
_atom_site_type_symbol
_atom_site_fract_x
_atom_site_fract_y
_atom_site_fract_z
_atom_site_U_iso_or_equiv
_atom_site_adp_type
_atom_site_occupancy
_atom_site_symmetry_multiplicity
_atom_site_calc_flag
_atom_site_refinement_flags
Gd1 Gd 0.26458(2) 0.5000 0.0000 0.00813(11) Uani 1 4 d S
Gd2 Gd 0.0000 0.0000 0.0000 0.01359(15) Uani 1 16 d S
Fe1 Fe 0.29747(7) 0.0000 0.0000 0.01170(19) Uani 1 4 d S
Mg1 Mg 0.20257(12) 0.20257(12) 0.0000 0.0096(4) Uani 1 4 d S
Mg2 Mg 0.5000 0.5000 0.5000 0.0128(8) Uani 1 16 d S
Al1 Al 0.11506(10) 0.37000(10) 0.5000 0.0097(3) Uani 1 2 d S
Al2 Al 0.33026(9) 0.33026(9) 0.5000 0.0041(3) Uani 1 4 d S
Si1 Si 0.18071(15) 0.0000 0.5000 0.0138(3) Uani 1 4 d S
Si2 Si 0.0000 0.5000 0.0000 0.0145(5) Uani 1 8 d S

loop_
_atom_site_aniso_label
_atom_site_aniso_U_11
_atom_site_aniso_U_22
_atom_site_aniso_U_33
_atom_site_aniso_U_23
_atom_site_aniso_U_13
_atom_site_aniso_U_12
Gd1 0.00915(16) 0.00870(16) 0.00656(15) 0.000 0.000 0.000
Gd2 0.0150(2) 0.0150(2) 0.0107(3) 0.000 0.000 0.000
Fe1 0.0100(4) 0.0182(4) 0.0069(4) 0.000 0.000 0.000
Mg1 0.0095(6) 0.0095(6) 0.0098(9) 0.000 0.000 0.0037(8)
Mg2 0.0105(12) 0.0105(12) 0.017(2) 0.000 0.000 0.000
Al1 0.0096(5) 0.0114(6) 0.0081(6) 0.000 0.000 -0.0007(5)
Al2 0.0043(4) 0.0043(4) 0.0036(7) 0.000 0.000 0.0014(6)
Si1 0.0144(8) 0.0165(8) 0.0104(7) 0.000 0.000 0.000
Si2 0.0142(11) 0.0146(11) 0.0148(11) 0.000 0.000 0.000

loop_
_atom_type_symbol
_atom_type_description
_atom_type_scat_dispersion_real
_atom_type_scat_dispersion_imag
_atom_type_scat_source
Mg Mg 0.0486 0.0363 'International Tables Vol C Tables 4.2.6.8 and 6.1.1.4'
Al Al 0.0645 0.0514 'International Tables Vol C Tables 4.2.6.8 and 6.1.1.4'
Si Si 0.0817 0.0704 'International Tables Vol C Tables 4.2.6.8 and 6.1.1.4'
Fe Fe 0.3463 0.8444 'International Tables Vol C Tables 4.2.6.8 and 6.1.1.4'
Gd Gd -0.1653 3.9035 'International Tables Vol C Tables 4.2.6.8 and 6.1.1.4'

loop_
_geom_angle_atom_site_label_1
_geom_angle_atom_site_label_2
_geom_angle_atom_site_label_3
_geom_angle
_geom_angle_site_symmetry_1
_geom_angle_site_symmetry_3
Al2 Gd1 Al2 84.61(5) . 11_566
Al2 Gd1 Al2 87.61(3) . 1_554
Al2 Gd1 Al2 149.81(5) 11_566 1_554
Al2 Gd1 Al2 149.81(5) . 11_565
Al2 Gd1 Al2 87.61(3) 11_566 11_565
Al2 Gd1 Al2 84.61(5) 1_554 11_565
Al2 Gd1 Al1 50.10(3) . .
Al2 Gd1 Al1 91.22(3) 11_566 .
Al2 Gd1 Al1 105.88(4) 1_554 .
Al2 Gd1 Al1 159.46(4) 11_565 .
Al2 Gd1 Al1 105.88(4) . 1_554
Al2 Gd1 Al1 159.46(4) 11_566 1_554
Al2 Gd1 Al1 50.10(3) 1_554 1_554
Al2 Gd1 Al1 91.22(3) 11_565 1_554
Al1 Gd1 Al1 82.76(4) . 1_554
Al2 Gd1 Al1 159.46(4) . 13_564
Al2 Gd1 Al1 105.88(4) 11_566 13_564
Al2 Gd1 Al1 91.22(3) 1_554 13_564
Al2 Gd1 Al1 50.10(3) 11_565 13_564
Al1 Gd1 Al1 111.02(4) . 13_564
Al1 Gd1 Al1 58.98(4) 1_554 13_564
Al2 Gd1 Al1 91.22(3) . 13_565
Al2 Gd1 Al1 50.10(3) 11_566 13_565
Al2 Gd1 Al1 159.46(4) 1_554 13_565
Al2 Gd1 Al1 105.88(4) 11_565 13_565
Al1 Gd1 Al1 58.98(4) . 13_565
Al1 Gd1 Al1 111.02(4) 1_554 13_565
Al1 Gd1 Al1 82.76(4) 13_564 13_565
Al2 Gd1 Si2 105.10(3) . .
Al2 Gd1 Si2 105.10(3) 11_566 .
Al2 Gd1 Si2 105.10(3) 1_554 .
Al2 Gd1 Si2 105.10(3) 11_565 .
Al1 Gd1 Si2 55.51(2) . .
Al1 Gd1 Si2 55.51(2) 1_554 .
Al1 Gd1 Si2 55.51(2) 13_564 .
Al1 Gd1 Si2 55.51(2) 13_565 .
Al2 Gd1 Mg2 51.58(3) . .
Al2 Gd1 Mg2 51.58(3) 11_566 .
Al2 Gd1 Mg2 101.72(3) 1_554 .
Al2 Gd1 Mg2 101.72(3) 11_565 .
Al1 Gd1 Mg2 93.50(3) . .
Al1 Gd1 Mg2 148.06(2) 1_554 .
Al1 Gd1 Mg2 148.06(2) 13_564 .
Al1 Gd1 Mg2 93.50(3) 13_565 .
Si2 Gd1 Mg2 143.444(14) . .
Al2 Gd1 Mg2 101.72(3) . 1_554
Al2 Gd1 Mg2 101.72(3) 11_566 1_554
Al2 Gd1 Mg2 51.58(3) 1_554 1_554
Al2 Gd1 Mg2 51.58(3) 11_565 1_554
Al1 Gd1 Mg2 148.06(2) . 1_554
Al1 Gd1 Mg2 93.50(3) 1_554 1_554
Al1 Gd1 Mg2 93.50(3) 13_564 1_554
Al1 Gd1 Mg2 148.06(2) 13_565 1_554
Si2 Gd1 Mg2 143.444(14) . 1_554
Mg2 Gd1 Mg2 73.11(3) . 1_554
Al2 Gd1 Mg1 52.72(3) . .
Al2 Gd1 Mg1 135.40(2) 11_566 .
Al2 Gd1 Mg1 52.71(3) 1_554 .
Al2 Gd1 Mg1 135.40(2) 11_565 .
Al1 Gd1 Mg1 53.31(2) . .
Al1 Gd1 Mg1 53.31(2) 1_554 .
Al1 Gd1 Mg1 111.49(3) 13_564 .
Al1 Gd1 Mg1 111.49(3) 13_565 .
Si2 Gd1 Mg1 78.224(18) . .
Mg2 Gd1 Mg1 99.436(15) . .
Mg2 Gd1 Mg1 99.436(15) 1_554 .
Si1 Gd2 Si1 118.86(3) . 11
Si1 Gd2 Si1 61.14(3) . 3
Si1 Gd2 Si1 180.00(5) 11 3
Si1 Gd2 Si1 180.0 . 9
Si1 Gd2 Si1 61.14(3) 11 9
Si1 Gd2 Si1 118.86(3) 3 9
Si1 Gd2 Si1 61.14(3) . 11_556
Si1 Gd2 Si1 88.02(6) 11 11_556
Si1 Gd2 Si1 91.98(6) 3 11_556
Si1 Gd2 Si1 118.86(3) 9 11_556
Si1 Gd2 Si1 118.86(3) . 3_554
Si1 Gd2 Si1 91.98(6) 11 3_554
Si1 Gd2 Si1 88.02(6) 3 3_554
Si1 Gd2 Si1 61.14(3) 9 3_554
Si1 Gd2 Si1 180.00(5) 11_556 3_554
Si1 Gd2 Si1 91.98(6) . 9_556
Si1 Gd2 Si1 118.86(3) 11 9_556
Si1 Gd2 Si1 61.14(3) 3 9_556
Si1 Gd2 Si1 88.02(6) 9 9_556
Si1 Gd2 Si1 61.14(3) 11_556 9_556
Si1 Gd2 Si1 118.86(3) 3_554 9_556
Si1 Gd2 Si1 88.02(6) . 1_554
Si1 Gd2 Si1 61.14(3) 11 1_554
Si1 Gd2 Si1 118.86(3) 3 1_554
Si1 Gd2 Si1 91.98(6) 9 1_554
Si1 Gd2 Si1 118.86(3) 11_556 1_554
Si1 Gd2 Si1 61.14(3) 3_554 1_554
Si1 Gd2 Si1 180.00(5) 9_556 1_554
Si1 Gd2 Mg1 120.569(16) . 9
Si1 Gd2 Mg1 59.431(16) 11 9
Si1 Gd2 Mg1 120.569(16) 3 9
Si1 Gd2 Mg1 59.431(16) 9 9
Si1 Gd2 Mg1 59.431(16) 11_556 9
Si1 Gd2 Mg1 120.569(16) 3_554 9
Si1 Gd2 Mg1 59.431(16) 9_556 9
Si1 Gd2 Mg1 120.569(16) 1_554 9
Si1 Gd2 Mg1 59.431(16) . 11
Si1 Gd2 Mg1 59.431(16) 11 11
Si1 Gd2 Mg1 120.569(16) 3 11
Si1 Gd2 Mg1 120.569(16) 9 11
Si1 Gd2 Mg1 59.431(16) 11_556 11
Si1 Gd2 Mg1 120.569(16) 3_554 11
Si1 Gd2 Mg1 120.569(16) 9_556 11
Si1 Gd2 Mg1 59.431(16) 1_554 11
Mg1 Gd2 Mg1 90.0 9 11
Si1 Gd2 Mg1 120.569(16) . 3
Si1 Gd2 Mg1 120.569(16) 11 3
Si1 Gd2 Mg1 59.431(16) 3 3
Si1 Gd2 Mg1 59.431(16) 9 3
Si1 Gd2 Mg1 120.569(16) 11_556 3
Si1 Gd2 Mg1 59.431(16) 3_554 3
Si1 Gd2 Mg1 59.431(16) 9_556 3
Si1 Gd2 Mg1 120.569(16) 1_554 3
Mg1 Gd2 Mg1 90.0 9 3
Mg1 Gd2 Mg1 180.00(7) 11 3
Si1 Gd2 Mg1 59.431(16) . .
Si1 Gd2 Mg1 120.569(16) 11 .
Si1 Gd2 Mg1 59.431(16) 3 .
Si1 Gd2 Mg1 120.569(16) 9 .
Si1 Gd2 Mg1 120.569(16) 11_556 .
Si1 Gd2 Mg1 59.431(16) 3_554 .
Si1 Gd2 Mg1 120.569(16) 9_556 .
Si1 Gd2 Mg1 59.431(16) 1_554 .
Mg1 Gd2 Mg1 180.00(7) 9 .
Mg1 Gd2 Mg1 90.0 11 .
Mg1 Gd2 Mg1 90.0 3 .
Si2 Fe1 Si1 123.78(4) 3_655 1_554
Si2 Fe1 Si1 123.78(4) 3_655 .
Si1 Fe1 Si1 112.44(8) 1_554 .
Si2 Fe1 Al1 70.87(3) 3_655 7_556
Si1 Fe1 Al1 146.92(3) 1_554 7_556
Si1 Fe1 Al1 61.74(4) . 7_556
Si2 Fe1 Al1 70.87(3) 3_655 11
Si1 Fe1 Al1 61.74(4) 1_554 11
Si1 Fe1 Al1 146.92(3) . 11
Al1 Fe1 Al1 141.73(6) 7_556 11
Si2 Fe1 Al1 70.87(3) 3_655 11_556
Si1 Fe1 Al1 146.92(3) 1_554 11_556
Si1 Fe1 Al1 61.74(4) . 11_556
Al1 Fe1 Al1 62.66(5) 7_556 11_556
Al1 Fe1 Al1 104.15(5) 11 11_556
Si2 Fe1 Al1 70.87(3) 3_655 7
Si1 Fe1 Al1 61.74(4) 1_554 7
Si1 Fe1 Al1 146.92(3) . 7
Al1 Fe1 Al1 104.15(5) 7_556 7
Al1 Fe1 Al1 62.66(5) 11 7
Al1 Fe1 Al1 141.73(6) 11_556 7
Si2 Fe1 Mg1 115.10(5) 3_655 11
Si1 Fe1 Mg1 76.36(3) 1_554 11
Si1 Fe1 Mg1 76.36(3) . 11
Al1 Fe1 Mg1 127.58(3) 7_556 11
Al1 Fe1 Mg1 70.62(3) 11 11
Al1 Fe1 Mg1 70.62(3) 11_556 11
Al1 Fe1 Mg1 127.58(3) 7 11
Si2 Fe1 Mg1 115.10(5) 3_655 .
Si1 Fe1 Mg1 76.36(3) 1_554 .
Si1 Fe1 Mg1 76.36(3) . .
Al1 Fe1 Mg1 70.62(3) 7_556 .
Al1 Fe1 Mg1 127.58(3) 11 .
Al1 Fe1 Mg1 127.58(3) 11_556 .
Al1 Fe1 Mg1 70.62(3) 7 .
Mg1 Fe1 Mg1 129.79(9) 11 .
Si2 Fe1 Gd2 180.0 3_655 .
Si1 Fe1 Gd2 56.22(4) 1_554 .
Si1 Fe1 Gd2 56.22(4) . .
Al1 Fe1 Gd2 109.13(3) 7_556 .
Al1 Fe1 Gd2 109.13(3) 11 .
Al1 Fe1 Gd2 109.13(3) 11_556 .
Al1 Fe1 Gd2 109.13(3) 7 .
Mg1 Fe1 Gd2 64.90(5) 11 .
Mg1 Fe1 Gd2 64.90(5) . .
Fe1 Mg1 Fe1 140.20(9) 3 .
Fe1 Mg1 Al2 104.16(3) 3 1_554
Fe1 Mg1 Al2 104.16(3) . 1_554
Fe1 Mg1 Al2 104.16(3) 3 .
Fe1 Mg1 Al2 104.16(3) . .
Al2 Mg1 Al2 88.06(7) 1_554 .
Fe1 Mg1 Al1 54.25(2) 3 .
Fe1 Mg1 Al1 137.20(2) . .
Al2 Mg1 Al1 108.28(6) 1_554 .
Al2 Mg1 Al1 50.98(3) . .
Fe1 Mg1 Al1 137.20(2) 3 7_556
Fe1 Mg1 Al1 54.25(2) . 7_556
Al2 Mg1 Al1 108.28(6) 1_554 7_556
Al2 Mg1 Al1 50.98(3) . 7_556
Al1 Mg1 Al1 88.99(5) . 7_556
Fe1 Mg1 Al1 137.20(2) 3 7
Fe1 Mg1 Al1 54.25(2) . 7
Al2 Mg1 Al1 50.98(3) 1_554 7
Al2 Mg1 Al1 108.28(6) . 7
Al1 Mg1 Al1 154.62(9) . 7
Al1 Mg1 Al1 85.47(5) 7_556 7
Fe1 Mg1 Al1 54.25(2) 3 1_554
Fe1 Mg1 Al1 137.20(2) . 1_554
Al2 Mg1 Al1 50.98(3) 1_554 1_554
Al2 Mg1 Al1 108.28(6) . 1_554
Al1 Mg1 Al1 85.47(5) . 1_554
Al1 Mg1 Al1 154.62(9) 7_556 1_554
Al1 Mg1 Al1 88.99(5) 7 1_554
Fe1 Mg1 Si1 49.52(3) 3 3_554
Fe1 Mg1 Si1 104.27(6) . 3_554
Al2 Mg1 Si1 88.46(4) 1_554 3_554
Al2 Mg1 Si1 151.34(3) . 3_554
Al1 Mg1 Si1 103.75(4) . 3_554
Al1 Mg1 Si1 154.86(7) 7_556 3_554
Al1 Mg1 Si1 91.27(4) 7 3_554
Al1 Mg1 Si1 49.81(4) 1_554 3_554
Fe1 Mg1 Si1 104.27(6) 3 1_554
Fe1 Mg1 Si1 49.52(3) . 1_554
Al2 Mg1 Si1 88.46(4) 1_554 1_554
Al2 Mg1 Si1 151.34(4) . 1_554
Al1 Mg1 Si1 154.86(7) . 1_554
Al1 Mg1 Si1 103.75(4) 7_556 1_554
Al1 Mg1 Si1 49.81(4) 7 1_554
Al1 Mg1 Si1 91.27(4) 1_554 1_554
Si1 Mg1 Si1 56.88(6) 3_554 1_554
Fe1 Mg1 Si1 49.52(3) 3 3
Fe1 Mg1 Si1 104.27(6) . 3
Al2 Mg1 Si1 151.34(3) 1_554 3
Al2 Mg1 Si1 88.46(4) . 3
Al1 Mg1 Si1 49.81(4) . 3
Al1 Mg1 Si1 91.27(4) 7_556 3
Al1 Mg1 Si1 154.86(7) 7 3
Al1 Mg1 Si1 103.75(4) 1_554 3
Si1 Mg1 Si1 81.18(5) 3_554 3
Si1 Mg1 Si1 107.47(8) 1_554 3
Fe1 Mg1 Si1 104.27(6) 3 .
Fe1 Mg1 Si1 49.52(3) . .
Al2 Mg1 Si1 151.34(3) 1_554 .
Al2 Mg1 Si1 88.46(4) . .
Al1 Mg1 Si1 91.27(4) . .
Al1 Mg1 Si1 49.81(4) 7_556 .
Al1 Mg1 Si1 103.75(4) 7 .
Al1 Mg1 Si1 154.86(7) 1_554 .
Si1 Mg1 Si1 107.47(8) 3_554 .
Si1 Mg1 Si1 81.18(5) 1_554 .
Si1 Mg1 Si1 56.88(6) 3 .
Al2 Mg2 Al2 180.0 . 9_666
Al2 Mg2 Al2 90.0 . 11_566
Al2 Mg2 Al2 90.0 9_666 11_566
Al2 Mg2 Al2 90.0 . 3_655
Al2 Mg2 Al2 90.0 9_666 3_655
Al2 Mg2 Al2 180.0 11_566 3_655
Al2 Mg2 Gd1 124.611(7) . 11_566
Al2 Mg2 Gd1 55.389(7) 9_666 11_566
Al2 Mg2 Gd1 55.389(7) 11_566 11_566
Al2 Mg2 Gd1 124.611(7) 3_655 11_566
Al2 Mg2 Gd1 124.611(8) . 9_666
Al2 Mg2 Gd1 55.389(7) 9_666 9_666
Al2 Mg2 Gd1 124.611(7) 11_566 9_666
Al2 Mg2 Gd1 55.389(7) 3_655 9_666
Gd1 Mg2 Gd1 69.222(15) 11_566 9_666
Al2 Mg2 Gd1 55.389(8) . 3_655
Al2 Mg2 Gd1 124.611(7) 9_666 3_655
Al2 Mg2 Gd1 124.611(7) 11_566 3_655
Al2 Mg2 Gd1 55.389(7) 3_655 3_655
Gd1 Mg2 Gd1 180.0 11_566 3_655
Gd1 Mg2 Gd1 110.778(15) 9_666 3_655
Al2 Mg2 Gd1 55.389(7) . 1_556
Al2 Mg2 Gd1 124.611(7) 9_666 1_556
Al2 Mg2 Gd1 55.389(8) 11_566 1_556
Al2 Mg2 Gd1 124.611(7) 3_655 1_556
Gd1 Mg2 Gd1 69.222(15) 11_566 1_556
Gd1 Mg2 Gd1 106.89(3) 9_666 1_556
Gd1 Mg2 Gd1 110.778(15) 3_655 1_556
Al2 Mg2 Gd1 124.611(7) . 11_565
Al2 Mg2 Gd1 55.389(8) 9_666 11_565
Al2 Mg2 Gd1 55.389(8) 11_566 11_565
Al2 Mg2 Gd1 124.611(8) 3_655 11_565
Gd1 Mg2 Gd1 73.11(3) 11_566 11_565
Gd1 Mg2 Gd1 110.778(15) 9_666 11_565
Gd1 Mg2 Gd1 106.89(3) 3_655 11_565
Gd1 Mg2 Gd1 110.778(15) 1_556 11_565
Al2 Mg2 Gd1 55.389(8) . 3_656
Al2 Mg2 Gd1 124.611(7) 9_666 3_656
Al2 Mg2 Gd1 124.611(7) 11_566 3_656
Al2 Mg2 Gd1 55.389(8) 3_655 3_656
Gd1 Mg2 Gd1 106.89(3) 11_566 3_656
Gd1 Mg2 Gd1 69.222(15) 9_666 3_656
Gd1 Mg2 Gd1 73.11(3) 3_655 3_656
Gd1 Mg2 Gd1 69.222(15) 1_556 3_656
Gd1 Mg2 Gd1 180.000(5) 11_565 3_656
Al2 Mg2 Gd1 124.611(7) . 9_665
Al2 Mg2 Gd1 55.389(8) 9_666 9_665
Al2 Mg2 Gd1 124.611(7) 11_566 9_665
Al2 Mg2 Gd1 55.389(7) 3_655 9_665
Gd1 Mg2 Gd1 110.778(15) 11_566 9_665
Gd1 Mg2 Gd1 73.11(3) 9_666 9_665
Gd1 Mg2 Gd1 69.222(15) 3_655 9_665
Gd1 Mg2 Gd1 180.0 1_556 9_665
Gd1 Mg2 Gd1 69.222(15) 11_565 9_665
Gd1 Mg2 Gd1 110.778(15) 3_656 9_665
Al2 Mg2 Gd1 55.389(7) . .
Al2 Mg2 Gd1 124.611(7) 9_666 .
Al2 Mg2 Gd1 55.389(8) 11_566 .
Al2 Mg2 Gd1 124.611(7) 3_655 .
Gd1 Mg2 Gd1 110.778(15) 11_566 .
Gd1 Mg2 Gd1 180.000(5) 9_666 .
Gd1 Mg2 Gd1 69.222(15) 3_655 .
Gd1 Mg2 Gd1 73.11(3) 1_556 .
Gd1 Mg2 Gd1 69.222(15) 11_565 .
Gd1 Mg2 Gd1 110.778(15) 3_656 .
Gd1 Mg2 Gd1 106.89(3) 9_665 .
Al2 Al1 Fe1 116.86(3) . 3
Al2 Al1 Fe1 116.86(3) . 3_556
Fe1 Al1 Fe1 104.15(5) 3 3_556
Al2 Al1 Si1 110.83(6) . 3
Fe1 Al1 Si1 56.62(3) 3 3
Fe1 Al1 Si1 56.62(3) 3_556 3
Al2 Al1 Al1 169.54(4) . 5_556
Fe1 Al1 Al1 58.67(3) 3 5_556
Fe1 Al1 Al1 58.67(3) 3_556 5_556
Si1 Al1 Al1 58.71(3) 3 5_556
Al2 Al1 Si2 123.75(3) . 1_556
Fe1 Al1 Si2 119.30(5) 3 1_556
Fe1 Al1 Si2 51.01(3) 3_556 1_556
Si1 Al1 Si2 102.03(4) 3 1_556
Al1 Al1 Si2 62.14(2) 5_556 1_556
Al2 Al1 Si2 123.75(3) . .
Fe1 Al1 Si2 51.01(3) 3 .
Fe1 Al1 Si2 119.30(5) 3_556 .
Si1 Al1 Si2 102.03(4) 3 .
Al1 Al1 Si2 62.14(2) 5_556 .
Si2 Al1 Si2 90.31(4) 1_556 .
Al2 Al1 Mg1 63.08(4) . .
Fe1 Al1 Mg1 55.13(3) 3 .
Fe1 Al1 Mg1 119.92(6) 3_556 .
Si1 Al1 Mg1 67.70(5) 3 .
Al1 Al1 Mg1 109.89(4) 5_556 .
Si2 Al1 Mg1 169.71(6) 1_556 .
Si2 Al1 Mg1 91.23(3) . .
Al2 Al1 Mg1 63.08(4) . 1_556
Fe1 Al1 Mg1 119.92(6) 3 1_556
Fe1 Al1 Mg1 55.13(3) 3_556 1_556
Si1 Al1 Mg1 67.70(5) 3 1_556
Al1 Al1 Mg1 109.89(4) 5_556 1_556
Si2 Al1 Mg1 91.23(3) 1_556 1_556
Si2 Al1 Mg1 169.70(6) . 1_556
Mg1 Al1 Mg1 85.47(5) . 1_556
Al2 Al1 Gd1 62.13(3) . .
Fe1 Al1 Gd1 86.23(3) 3 .
Fe1 Al1 Gd1 167.75(4) 3_556 .
Si1 Al1 Gd1 135.63(3) 3 .
Al1 Al1 Gd1 124.49(2) 5_556 .
Si2 Al1 Gd1 118.26(4) 1_556 .
Si2 Al1 Gd1 62.35(2) . .
Mg1 Al1 Gd1 71.29(4) . .
Mg1 Al1 Gd1 125.20(5) 1_556 .
Al2 Al1 Gd1 62.13(3) . 1_556
Fe1 Al1 Gd1 167.75(4) 3 1_556
Fe1 Al1 Gd1 86.23(3) 3_556 1_556
Si1 Al1 Gd1 135.63(3) 3 1_556
Al1 Al1 Gd1 124.49(2) 5_556 1_556
Si2 Al1 Gd1 62.35(2) 1_556 1_556
Si2 Al1 Gd1 118.26(4) . 1_556
Mg1 Al1 Gd1 125.20(5) . 1_556
Mg1 Al1 Gd1 71.29(4) 1_556 1_556
Gd1 Al1 Gd1 82.76(4) . 1_556
Al1 Al2 Al1 110.93(8) . 7_556
Al1 Al2 Mg2 124.54(4) . .
Al1 Al2 Mg2 124.54(4) 7_556 .
Al1 Al2 Mg1 65.95(3) . .
Al1 Al2 Mg1 65.95(3) 7_556 .
Mg2 Al2 Mg1 135.97(4) . .
Al1 Al2 Mg1 65.95(3) . 1_556
Al1 Al2 Mg1 65.95(3) 7_556 1_556
Mg2 Al2 Mg1 135.97(4) . 1_556
Mg1 Al2 Mg1 88.06(7) . 1_556
Al1 Al2 Gd1 67.77(2) . 1_556
Al1 Al2 Gd1 135.17(3) 7_556 1_556
Mg2 Al2 Gd1 73.03(3) . 1_556
Mg1 Al2 Gd1 133.70(3) . 1_556
Mg1 Al2 Gd1 74.26(3) 1_556 1_556
Al1 Al2 Gd1 135.17(3) . 3_656
Al1 Al2 Gd1 67.77(2) 7_556 3_656
Mg2 Al2 Gd1 73.03(3) . 3_656
Mg1 Al2 Gd1 133.70(3) . 3_656
Mg1 Al2 Gd1 74.26(3) 1_556 3_656
Gd1 Al2 Gd1 82.62(3) 1_556 3_656
Al1 Al2 Gd1 135.17(3) . 3_655
Al1 Al2 Gd1 67.77(2) 7_556 3_655
Mg2 Al2 Gd1 73.03(3) . 3_655
Mg1 Al2 Gd1 74.26(3) . 3_655
Mg1 Al2 Gd1 133.70(3) 1_556 3_655
Gd1 Al2 Gd1 146.07(6) 1_556 3_655
Gd1 Al2 Gd1 87.61(3) 3_656 3_655
Al1 Al2 Gd1 67.77(2) . .
Al1 Al2 Gd1 135.17(3) 7_556 .
Mg2 Al2 Gd1 73.03(3) . .
Mg1 Al2 Gd1 74.26(3) . .
Mg1 Al2 Gd1 133.70(3) 1_556 .
Gd1 Al2 Gd1 87.61(3) 1_556 .
Gd1 Al2 Gd1 146.07(6) 3_656 .
Gd1 Al2 Gd1 82.62(3) 3_655 .
Fe1 Si1 Fe1 112.44(8) 1_556 .
Fe1 Si1 Al1 61.63(4) 1_556 7_556
Fe1 Si1 Al1 61.63(4) . 7_556
Fe1 Si1 Al1 61.63(4) 1_556 11_556
Fe1 Si1 Al1 61.63(4) . 11_556
Al1 Si1 Al1 62.59(7) 7_556 11_556
Fe1 Si1 Gd2 167.79(6) 1_556 .
Fe1 Si1 Gd2 79.77(3) . .
Al1 Si1 Gd2 127.923(19) 7_556 .
Al1 Si1 Gd2 127.923(19) 11_556 .
Fe1 Si1 Gd2 79.77(3) 1_556 1_556
Fe1 Si1 Gd2 167.79(6) . 1_556
Al1 Si1 Gd2 127.923(19) 7_556 1_556
Al1 Si1 Gd2 127.923(19) 11_556 1_556
Gd2 Si1 Gd2 88.02(6) . 1_556
Fe1 Si1 Mg1 54.120(19) 1_556 1_556
Fe1 Si1 Mg1 119.70(5) . 1_556
Al1 Si1 Mg1 62.50(4) 7_556 1_556
Al1 Si1 Mg1 108.82(5) 11_556 1_556
Gd2 Si1 Mg1 120.71(4) . 1_556
Gd2 Si1 Mg1 66.83(4) 1_556 1_556
Fe1 Si1 Mg1 119.70(5) 1_556 11
Fe1 Si1 Mg1 54.120(19) . 11
Al1 Si1 Mg1 108.82(5) 7_556 11
Al1 Si1 Mg1 62.50(4) 11_556 11
Gd2 Si1 Mg1 66.83(4) . 11
Gd2 Si1 Mg1 120.71(4) 1_556 11
Mg1 Si1 Mg1 170.65(8) 1_556 11
Fe1 Si1 Mg1 54.120(19) 1_556 11_556
Fe1 Si1 Mg1 119.70(5) . 11_556
Al1 Si1 Mg1 108.82(5) 7_556 11_556
Al1 Si1 Mg1 62.50(4) 11_556 11_556
Gd2 Si1 Mg1 120.71(4) . 11_556
Gd2 Si1 Mg1 66.83(4) 1_556 11_556
Mg1 Si1 Mg1 98.05(4) 1_556 11_556
Mg1 Si1 Mg1 81.18(5) 11 11_556
Fe1 Si1 Mg1 119.70(5) 1_556 .
Fe1 Si1 Mg1 54.120(19) . .
Al1 Si1 Mg1 62.50(4) 7_556 .
Al1 Si1 Mg1 108.82(5) 11_556 .
Gd2 Si1 Mg1 66.83(4) . .
Gd2 Si1 Mg1 120.71(4) 1_556 .
Mg1 Si1 Mg1 81.18(5) 1_556 .
Mg1 Si1 Mg1 98.05(4) 11 .
Mg1 Si1 Mg1 170.65(8) 11_556 .
Fe1 Si2 Fe1 180.0 11_565 3
Fe1 Si2 Al1 58.13(2) 11_565 13_565
Fe1 Si2 Al1 121.87(2) 3 13_565
Fe1 Si2 Al1 121.87(2) 11_565 5
Fe1 Si2 Al1 58.13(2) 3 5
Al1 Si2 Al1 180.0 13_565 5
Fe1 Si2 Al1 58.13(2) 11_565 9_566
Fe1 Si2 Al1 121.87(2) 3 9_566
Al1 Si2 Al1 55.73(5) 13_565 9_566
Al1 Si2 Al1 124.27(5) 5 9_566
Fe1 Si2 Al1 121.87(2) 11_565 1_554
Fe1 Si2 Al1 58.13(2) 3 1_554
Al1 Si2 Al1 124.27(5) 13_565 1_554
Al1 Si2 Al1 55.73(5) 5 1_554
Al1 Si2 Al1 180.0 9_566 1_554
Fe1 Si2 Al1 58.13(2) 11_565 9_565
Fe1 Si2 Al1 121.87(2) 3 9_565
Al1 Si2 Al1 116.25(5) 13_565 9_565
Al1 Si2 Al1 63.75(5) 5 9_565
Al1 Si2 Al1 90.31(5) 9_566 9_565
Al1 Si2 Al1 89.69(4) 1_554 9_565
Fe1 Si2 Al1 58.13(2) 11_565 13_564
Fe1 Si2 Al1 121.87(2) 3 13_564
Al1 Si2 Al1 90.31(5) 13_565 13_564
Al1 Si2 Al1 89.69(4) 5 13_564
Al1 Si2 Al1 116.25(5) 9_566 13_564
Al1 Si2 Al1 63.75(5) 1_554 13_564
Al1 Si2 Al1 55.73(5) 9_565 13_564
Fe1 Si2 Al1 121.87(2) 11_565 5_556
Fe1 Si2 Al1 58.13(2) 3 5_556
Al1 Si2 Al1 89.69(4) 13_565 5_556
Al1 Si2 Al1 90.31(4) 5 5_556
Al1 Si2 Al1 63.75(5) 9_566 5_556
Al1 Si2 Al1 116.25(5) 1_554 5_556
Al1 Si2 Al1 124.27(5) 9_565 5_556
Al1 Si2 Al1 180.0 13_564 5_556
Fe1 Si2 Al1 121.87(2) 11_565 .
Fe1 Si2 Al1 58.13(2) 3 .
Al1 Si2 Al1 63.75(5) 13_565 .
Al1 Si2 Al1 116.25(5) 5 .
Al1 Si2 Al1 89.69(4) 9_566 .
Al1 Si2 Al1 90.31(4) 1_554 .
Al1 Si2 Al1 180.0 9_565 .
Al1 Si2 Al1 124.27(5) 13_564 .
Al1 Si2 Al1 55.73(5) 5_556 .
Fe1 Si2 Gd1 90.0 11_565 .
Fe1 Si2 Gd1 90.0 3 .
Al1 Si2 Gd1 62.14(2) 13_565 .
Al1 Si2 Gd1 117.86(2) 5 .
Al1 Si2 Gd1 117.86(2) 9_566 .
Al1 Si2 Gd1 62.14(2) 1_554 .
Al1 Si2 Gd1 117.86(2) 9_565 .
Al1 Si2 Gd1 62.14(2) 13_564 .
Al1 Si2 Gd1 117.86(2) 5_556 .
Al1 Si2 Gd1 62.14(2) . .
Fe1 Si2 Gd1 90.0 11_565 9_565
Fe1 Si2 Gd1 90.0 3 9_565
Al1 Si2 Gd1 117.86(2) 13_565 9_565
Al1 Si2 Gd1 62.14(2) 5 9_565
Al1 Si2 Gd1 62.14(2) 9_566 9_565
Al1 Si2 Gd1 117.86(2) 1_554 9_565
Al1 Si2 Gd1 62.14(2) 9_565 9_565
Al1 Si2 Gd1 117.86(2) 13_564 9_565
Al1 Si2 Gd1 62.14(2) 5_556 9_565
Al1 Si2 Gd1 117.86(2) . 9_565
Gd1 Si2 Gd1 180.0 . 9_565

loop_
_geom_bond_atom_site_label_1
_geom_bond_atom_site_label_2
_geom_bond_distance
_geom_bond_site_symmetry_2
Gd1 Al2 2.9523(9) .
Gd1 Al2 2.9523(9) 11_566
Gd1 Al2 2.9523(9) 1_554
Gd1 Al2 2.9523(9) 11_565
Gd1 Al1 3.0913(12) .
Gd1 Al1 3.0913(12) 1_554
Gd1 Al1 3.0913(12) 13_564
Gd1 Al1 3.0913(12) 13_565
Gd1 Si2 3.0974(12) .
Gd1 Mg2 3.4310(10) .
Gd1 Mg2 3.4310(10) 1_554
Gd1 Mg1 3.557(2) .
Gd2 Si1 2.9414(15) .
Gd2 Si1 2.9414(15) 11
Gd2 Si1 2.9414(15) 3
Gd2 Si1 2.9414(15) 9
Gd2 Si1 2.9414(15) 11_556
Gd2 Si1 2.9414(15) 3_554
Gd2 Si1 2.9414(15) 9_556
Gd2 Si1 2.9414(15) 1_554
Gd2 Mg1 3.354(2) 9
Gd2 Mg1 3.354(2) 11
Gd2 Mg1 3.354(2) 3
Gd2 Mg1 3.354(2) .
Fe1 Si2 2.3710(12) 3_655
Fe1 Si1 2.4586(13) 1_554
Fe1 Si1 2.4586(13) .
Fe1 Al1 2.5907(11) 7_556
Fe1 Al1 2.5907(11) 11
Fe1 Al1 2.5907(11) 11_556
Fe1 Al1 2.5907(11) 7
Fe1 Mg1 2.6188(12) 11
Fe1 Mg1 2.6188(12) .
Mg1 Fe1 2.6188(12) 3
Mg1 Al2 2.9402(19) 1_554
Mg1 Al2 2.9402(19) .
Mg1 Al1 3.0113(12) .
Mg1 Al1 3.0113(13) 7_556
Mg1 Al1 3.0113(12) 7
Mg1 Al1 3.0113(12) 1_554
Mg1 Si1 3.1410(15) 3_554
Mg1 Si1 3.1410(15) 1_554
Mg1 Si1 3.1410(15) 3
Mg1 Si1 3.1410(15) .
Mg2 Al2 2.8103(19) .
Mg2 Al2 2.8104(19) 9_666
Mg2 Al2 2.8104(19) 11_566
Mg2 Al2 2.8104(19) 3_655
Mg2 Gd1 3.4310(10) 11_566
Mg2 Gd1 3.4310(10) 9_666
Mg2 Gd1 3.4310(10) 3_655
Mg2 Gd1 3.4310(9) 1_556
Mg2 Gd1 3.4310(10) 11_565
Mg2 Gd1 3.4310(9) 3_656
Mg2 Gd1 3.4310(10) 9_665
Al1 Al2 2.5619(17) .
Al1 Fe1 2.5907(11) 3
Al1 Fe1 2.5907(11) 3_556
Al1 Si1 2.593(2) 3
Al1 Al1 2.694(3) 5_556
Al1 Si2 2.8821(11) 1_556
Al1 Si2 2.8821(11) .
Al1 Mg1 3.0113(12) 1_556
Al1 Gd1 3.0913(12) 1_556
Al2 Al1 2.5619(17) 7_556
Al2 Mg1 2.9403(19) 1_556
Al2 Gd1 2.9523(9) 1_556
Al2 Gd1 2.9523(9) 3_656
Al2 Gd1 2.9523(9) 3_655
Si1 Fe1 2.4586(13) 1_556
Si1 Al1 2.593(2) 7_556
Si1 Al1 2.593(2) 11_556
Si1 Gd2 2.9414(15) 1_556
Si1 Mg1 3.1409(15) 1_556
Si1 Mg1 3.1409(15) 11
Si1 Mg1 3.1409(15) 11_556
Si2 Fe1 2.3710(12) 11_565
Si2 Fe1 2.3710(12) 3
Si2 Al1 2.8821(11) 13_565
Si2 Al1 2.8821(11) 5
Si2 Al1 2.8821(11) 9_566
Si2 Al1 2.8821(11) 1_554
Si2 Al1 2.8821(11) 9_565
Si2 Al1 2.8821(11) 13_564
Si2 Al1 2.8821(11) 5_556
Si2 Gd1 3.0974(12) 9_565
